data_4349749
loop_
_publ_author_name
'Das, Debarati'
'Biradha, Kumar'

_publ_section_title
;
 Metal--organic gels of silver salts with an \a,\b-unsaturated ketone: the
 influence of anions and solvents on gelation
;
_journal_issue 8
_journal_name_full 'Inorganic Chemistry Frontiers'
_journal_page_first 1365
_journal_paper_doi 10.1039/C7QI00328E
_journal_volume 4
_journal_year 2017
_chemical_formula_sum 'C18 H19 Ag F6 N3 O2 Sb'
_chemical_formula_weight 652.98
_space_group_crystal_system monoclinic
_space_group_IT_number 8
_space_group_name_Hall 'C -2y'
_space_group_name_H-M_alt 'C 1 m 1'
_atom_sites_solution_hydrogens geom
_audit_creation_method SHELXL-2014/8
_audit_update_record
;
2017-04-29 deposited with the CCDC.
2017-06-26 downloaded from the CCDC.
;
_cell_angle_alpha 90
_cell_angle_beta 108.868(14)
_cell_angle_gamma 90
_cell_formula_units_Z 4
_cell_length_a 20.790(9)
_cell_length_b 17.444(7)
_cell_length_c 7.132(3)
_cell_measurement_reflns_used 4061
_cell_measurement_temperature 293(2)
_cell_measurement_theta_max 25.499
_cell_measurement_theta_min 3.086
_cell_volume 2447.5(18)
_computing_structure_refinement 'SHELXL-2014/8 (Sheldrick, 2014)'
_diffrn_ambient_temperature 293(2)
_diffrn_measured_fraction_theta_full 0.966
_diffrn_measured_fraction_theta_max 0.967
_diffrn_measurement_device_type 'Bruker APEX-2 CCD'
_diffrn_measurement_method hemispehere
_diffrn_radiation_type MoK\a
_diffrn_radiation_wavelength 0.71073
_diffrn_reflns_av_R_equivalents 0.0998
_diffrn_reflns_av_unetI/netI 0.1105
_diffrn_reflns_Laue_measured_fraction_full 0.966
_diffrn_reflns_Laue_measured_fraction_max 0.967
_diffrn_reflns_limit_h_max 24
_diffrn_reflns_limit_h_min -25
_diffrn_reflns_limit_k_max 21
_diffrn_reflns_limit_k_min -20
_diffrn_reflns_limit_l_max 8
_diffrn_reflns_limit_l_min -8
_diffrn_reflns_number 13783
_diffrn_reflns_point_group_measured_fraction_full 0.967
_diffrn_reflns_point_group_measured_fraction_max 0.967
_diffrn_reflns_theta_full 25.242
_diffrn_reflns_theta_max 25.499
_diffrn_reflns_theta_min 3.086
_exptl_absorpt_coefficient_mu 1.966
_exptl_absorpt_correction_T_max 0.745
_exptl_absorpt_correction_T_min 0.709
_exptl_absorpt_correction_type empirical
_exptl_absorpt_process_details SADABS
_exptl_crystal_colour yellow
_exptl_crystal_density_diffrn 1.772
_exptl_crystal_description cubic
_exptl_crystal_F_000 1264
_exptl_crystal_size_max 0.18
_exptl_crystal_size_mid 0.15
_exptl_crystal_size_min 0.15
_refine_diff_density_max 2.421
_refine_diff_density_min -0.808
_refine_diff_density_rms 0.154
_refine_ls_abs_structure_details
;
 Refined as an inversion twin.
;
_refine_ls_abs_structure_Flack 0.17(12)
_refine_ls_extinction_method none
_refine_ls_goodness_of_fit_ref 1.011
_refine_ls_hydrogen_treatment constr
_refine_ls_matrix_type full
_refine_ls_number_parameters 299
_refine_ls_number_reflns 4061
_refine_ls_number_restraints 2
_refine_ls_restrained_S_all 1.010
_refine_ls_R_factor_all 0.1442
_refine_ls_R_factor_gt 0.0788
_refine_ls_shift/su_max 0.010
_refine_ls_shift/su_mean 0.001
_refine_ls_structure_factor_coef Fsqd
_refine_ls_weighting_details 'w=1/[\s^2^(Fo^2^)+(0.1000P)^2^] where P=(Fo^2^+2Fc^2^)/3'
_refine_ls_weighting_scheme calc
_refine_ls_wR_factor_gt 0.1699
_refine_ls_wR_factor_ref 0.1954
_reflns_Friedel_coverage 0.997
_reflns_Friedel_fraction_full 0.967
_reflns_Friedel_fraction_max 0.968
_reflns_number_gt 2401
_reflns_number_total 4061
_reflns_threshold_expression 'I > 2\s(I)'
_cod_data_source_file c7qi00328e2.cif
_cod_data_source_block CP2
_cod_original_cell_volume 2447.6(18)
_cod_original_sg_symbol_H-M 'C m'
_cod_database_code 4349749
_shelx_shelxl_version_number 2014/8
_shelx_space_group_comment
;
The symmetry employed for this shelxl refinement is uniquely defined
by the following loop, which should always be used as a source of
symmetry information in preference to the above space-group names.
They are only intended as comments.
;

loop_
_space_group_symop_operation_xyz
'x, y, z'
'x, -y, z'
'x+1/2, y+1/2, z'
'x+1/2, -y+1/2, z'

loop_
_atom_site_label
_atom_site_type_symbol
_atom_site_fract_x
_atom_site_fract_y
_atom_site_fract_z
_atom_site_U_iso_or_equiv
_atom_site_adp_type
_atom_site_occupancy
_atom_site_site_symmetry_order
_atom_site_calc_flag
_atom_site_refinement_flags_posn
_atom_site_refinement_flags_adp
_atom_site_refinement_flags_occupancy
Ag1 Ag 0.08284(13) 0.5000 1.3919(4) 0.0663(8) Uani 1 2 d S T P
Ag2 Ag 0.06691(15) 0.0000 0.8188(4) 0.0723(9) Uani 1 2 d S T P
O1A O -0.0609(9) 0.5000 0.784(5) 0.076(9) Uani 1 2 d S T P
N1A N 0.1278(14) 0.5000 1.097(3) 0.051(6) Uani 1 2 d S T P
C1A C 0.0028(15) 0.5000 0.833(8) 0.099(16) Uani 1 2 d S T P
C2A C 0.0410(12) 0.4292(11) 0.885(3) 0.044(5) Uani 1 1 d . . .
C3A C 0.1085(12) 0.4297(10) 0.972(3) 0.051(6) Uani 1 1 d . . .
H3A1 H 0.1311 0.4294 0.8728 0.061 Uiso 1 1 calc R U .
H3A2 H 0.1224 0.3844 1.0543 0.061 Uiso 1 1 calc R U .
C1AN C 0.2098(19) 0.5000 1.194(6) 0.075(10) Uani 1 2 d S T P
N11A N 0.0487(11) 0.1236(9) 0.858(3) 0.058(5) Uani 1 1 d . . .
C11A C 0.0998(10) 0.1719(10) 0.879(3) 0.050(5) Uani 1 1 d . . .
H11A H 0.1434 0.1525 0.9039 0.060 Uiso 1 1 calc R U .
C12A C 0.0892(12) 0.2549(10) 0.866(3) 0.053(5) Uani 1 1 d . . .
H12A H 0.1248 0.2885 0.8758 0.064 Uiso 1 1 calc R U .
C13A C 0.0237(9) 0.2814(9) 0.839(3) 0.033(4) Uani 1 1 d . . .
C14A C -0.0238(18) 0.2288(14) 0.815(5) 0.082(9) Uani 1 1 d . . .
H14A H -0.0676 0.2459 0.8002 0.099 Uiso 1 1 calc R U .
C15A C -0.0147(13) 0.1526(11) 0.811(4) 0.066(7) Uani 1 1 d . . .
H15A H -0.0521 0.1200 0.7762 0.079 Uiso 1 1 calc R U .
C16A C 0.0072(10) 0.3630(9) 0.824(4) 0.060(7) Uani 1 1 d . . .
H16A H -0.0385 0.3716 0.7545 0.072 Uiso 1 1 calc R U .
O1B O 0.2023(18) 0.0000 0.367(6) 0.111(14) Uani 1 2 d S T P
N1B N 0.0169(12) 0.0000 0.467(5) 0.073(9) Uani 1 2 d S T P
C1B C 0.143(4) 0.0000 0.371(5) 0.10(2) Uani 1 2 d S T P
C2B C 0.1070(12) 0.0753(11) 0.372(3) 0.046(5) Uani 1 1 d . . .
C3B C 0.0267(10) 0.0692(11) 0.347(4) 0.055(6) Uani 1 1 d . . .
H3B1 H 0.0117 0.1155 0.3957 0.066 Uiso 1 1 calc R U .
H3B2 H 0.0002 0.0628 0.2088 0.066 Uiso 1 1 calc R U .
C1BN C -0.065(2) 0.0000 0.443(11) 0.12(2) Uani 1 2 d S T P
N11B N 0.1009(10) 0.3759(10) 0.450(3) 0.053(5) Uani 1 1 d . . .
C11B C 0.1617(10) 0.3443(11) 0.520(3) 0.053(6) Uani 1 1 d . . .
H11B H 0.1973 0.3779 0.5790 0.064 Uiso 1 1 calc R U .
C12B C 0.1797(11) 0.2683(11) 0.516(4) 0.047(5) Uani 1 1 d . . .
H12B H 0.2241 0.2515 0.5763 0.056 Uiso 1 1 calc R U .
C13B C 0.1265(11) 0.2173(10) 0.417(3) 0.046(5) Uani 1 1 d . . .
C14B C 0.0594(11) 0.2506(13) 0.340(4) 0.074(8) Uani 1 1 d . . .
H14B H 0.0221 0.2201 0.2764 0.089 Uiso 1 1 calc R U .
C15B C 0.0519(11) 0.3239(11) 0.361(3) 0.046(5) Uani 1 1 d . . .
H15B H 0.0078 0.3427 0.3098 0.055 Uiso 1 1 calc R U .
C16B C 0.1419(11) 0.1395(13) 0.400(3) 0.052(6) Uani 1 1 d . . .
H16B H 0.1872 0.1318 0.4103 0.062 Uiso 1 1 calc R U .
O1M O -0.063(4) 0.5000 1.307(6) 0.24(4) Uani 1 2 d S T P
O2M O 0.191(2) 0.0000 0.882(5) 0.141(15) Uani 1 2 d S T P
Sb1 Sb 0.32365(10) 0.26432(10) 0.1674(2) 0.0845(9) Uani 1 1 d . . .
F101 F 0.3242(11) 0.285(2) 0.372(3) 0.192(15) Uani 1 1 d . . .
F102 F 0.3905(17) 0.202(5) 0.291(16) 0.56(9) Uani 1 1 d . . .
F103 F 0.318(3) 0.209(2) -0.026(6) 0.26(2) Uani 1 1 d . . .
F104 F 0.375(3) 0.336(2) 0.090(11) 0.35(4) Uani 1 1 d . . .
F105 F 0.268(2) 0.1937(15) 0.183(10) 0.31(3) Uani 1 1 d . . .
F106 F 0.2558(15) 0.3222(18) 0.040(10) 0.34(4) Uani 1 1 d . . .

loop_
_atom_site_aniso_label
_atom_site_aniso_U_11
_atom_site_aniso_U_22
_atom_site_aniso_U_33
_atom_site_aniso_U_23
_atom_site_aniso_U_13
_atom_site_aniso_U_12
Ag1 0.0594(16) 0.0151(11) 0.126(2) 0.000 0.0329(15) 0.000
Ag2 0.0725(19) 0.0301(14) 0.107(2) 0.000 0.0189(15) 0.000
O1A 0.004(8) 0.041(13) 0.17(3) 0.000 0.007(11) 0.000
N1A 0.088(19) 0.036(12) 0.029(13) 0.000 0.018(12) 0.000
C1A 0.013(14) 0.018(16) 0.24(5) 0.000 0.00(2) 0.000
C2A 0.052(14) 0.030(11) 0.053(14) 0.009(9) 0.023(11) -0.004(10)
C3A 0.061(16) 0.021(9) 0.077(15) -0.001(9) 0.033(12) 0.011(9)
C1AN 0.07(2) 0.033(15) 0.11(3) 0.000 0.02(2) 0.000
N11A 0.075(14) 0.022(8) 0.079(14) -0.004(8) 0.028(10) -0.022(9)
C11A 0.036(11) 0.021(10) 0.085(15) -0.017(9) 0.010(10) -0.004(8)
C12A 0.060(14) 0.024(10) 0.071(14) 0.017(9) 0.015(11) 0.003(10)
C13A 0.042(11) 0.018(9) 0.042(11) -0.001(7) 0.018(9) 0.009(8)
C14A 0.08(2) 0.038(13) 0.11(2) 0.015(13) 0.002(17) 0.016(13)
C15A 0.065(18) 0.031(11) 0.096(19) -0.010(11) 0.019(14) 0.006(11)
C16A 0.030(11) 0.004(9) 0.13(2) 0.004(9) -0.002(11) -0.008(8)
O1B 0.09(2) 0.063(19) 0.21(4) 0.000 0.10(3) 0.000
N1B 0.029(12) 0.026(11) 0.16(3) 0.000 0.029(16) 0.000
C1B 0.22(7) 0.022(19) 0.06(3) 0.000 0.03(3) 0.000
C2B 0.059(14) 0.014(9) 0.072(15) 0.002(9) 0.029(11) 0.014(9)
C3B 0.018(9) 0.033(10) 0.108(18) 0.010(10) 0.010(10) -0.006(8)
C1BN 0.05(2) 0.06(2) 0.25(6) 0.000 0.05(3) 0.000
N11B 0.047(11) 0.048(10) 0.063(12) 0.004(8) 0.016(9) -0.006(9)
C11B 0.029(12) 0.035(10) 0.076(15) -0.002(10) -0.010(10) -0.010(9)
C12B 0.032(11) 0.036(10) 0.080(16) -0.001(10) 0.030(10) -0.008(9)
C13B 0.059(14) 0.021(11) 0.065(14) 0.014(8) 0.028(11) 0.002(9)
C14B 0.042(12) 0.036(15) 0.13(2) 0.017(13) 0.006(14) -0.008(10)
C15B 0.046(12) 0.025(11) 0.069(15) 0.006(9) 0.023(10) 0.004(9)
C16B 0.048(13) 0.054(16) 0.063(15) 0.010(10) 0.031(11) 0.003(11)
O1M 0.43(9) 0.053(19) 0.12(3) 0.000 -0.07(4) 0.000
O2M 0.17(4) 0.16(3) 0.07(2) 0.000 0.00(2) 0.000
Sb1 0.0398(7) 0.0786(11) 0.127(2) 0.0006(11) 0.0163(9) -0.0008(11)
F101 0.071(13) 0.41(5) 0.107(17) 0.06(2) 0.048(12) 0.053(19)
F102 0.07(2) 0.48(9) 1.0(2) 0.37(12) -0.05(5) 0.08(4)
F103 0.30(5) 0.19(3) 0.21(4) 0.01(3) -0.02(3) 0.11(4)
F104 0.35(6) 0.11(2) 0.76(12) 0.05(4) 0.42(8) 0.03(3)
F105 0.23(4) 0.064(14) 0.67(10) 0.08(3) 0.19(5) -0.030(19)
F106 0.094(18) 0.11(2) 0.65(9) -0.02(3) -0.09(3) 0.050(17)

loop_
_atom_type_symbol
_atom_type_description
_atom_type_scat_dispersion_real
_atom_type_scat_dispersion_imag
_atom_type_scat_source
C C 0.0033 0.0016 'International Tables Vol C Tables 4.2.6.8 and 6.1.1.4'
H H 0.0000 0.0000 'International Tables Vol C Tables 4.2.6.8 and 6.1.1.4'
N N 0.0061 0.0033 'International Tables Vol C Tables 4.2.6.8 and 6.1.1.4'
O O 0.0106 0.0060 'International Tables Vol C Tables 4.2.6.8 and 6.1.1.4'
F F 0.0171 0.0103 'International Tables Vol C Tables 4.2.6.8 and 6.1.1.4'
Ag Ag -0.8971 1.1015 'International Tables Vol C Tables 4.2.6.8 and 6.1.1.4'
Sb Sb -0.5866 1.5461 'International Tables Vol C Tables 4.2.6.8 and 6.1.1.4'

loop_
_geom_angle_atom_site_label_1
_geom_angle_atom_site_label_2
_geom_angle_atom_site_label_3
_geom_angle
_geom_angle_site_symmetry_1
_geom_angle_site_symmetry_3
N11B Ag1 N11B 156.1(10) 2_566 1_556
N11B Ag1 O1M 98.2(5) 2_566 .
N11B Ag1 O1M 98.2(5) 1_556 .
N11B Ag1 N1A 93.9(5) 2_566 .
N11B Ag1 N1A 93.9(5) 1_556 .
O1M Ag1 N1A 117.7(12) . .
N11A Ag2 N11A 152.0(10) . 2
N11A Ag2 N1B 95.6(5) . .
N11A Ag2 N1B 95.6(5) 2 .
C3A N1A C3A 111(2) 2_565 .
C3A N1A C1AN 107.3(17) 2_565 .
C3A N1A C1AN 107.3(17) . .
C3A N1A Ag1 112.9(13) 2_565 .
C3A N1A Ag1 112.9(13) . .
C1AN N1A Ag1 105.2(18) . .
O1A C1A C2A 120.9(14) . 2_565
O1A C1A C2A 120.9(14) . .
C2A C1A C2A 117(3) 2_565 .
C3A C2A C16A 121.0(18) . .
C3A C2A C1A 121.2(18) . .
C16A C2A C1A 117(2) . .
C2A C3A N1A 108.9(19) . .
C11A N11A C15A 118.2(18) . .
C11A N11A Ag2 118.0(16) . .
C15A N11A Ag2 121.8(14) . .
N11A C11A C12A 122(2) . .
C13A C12A C11A 117.3(19) . .
C12A C13A C14A 116(2) . .
C12A C13A C16A 122.1(17) . .
C14A C13A C16A 121(2) . .
C15A C14A C13A 126(3) . .
C14A C15A N11A 120(2) . .
C2A C16A C13A 137(2) . .
C3B N1B C3B 104(3) 2 .
C3B N1B C1BN 105(2) 2 .
C3B N1B C1BN 105(2) . .
C3B N1B Ag2 119.7(14) 2 .
C3B N1B Ag2 119.7(14) . .
C1BN N1B Ag2 101(3) . .
O1B C1B C2B 120(3) . 2
O1B C1B C2B 120(3) . .
C2B C1B C2B 120(5) 2 .
C16B C2B C1B 119(3) . .
C16B C2B C3B 124.8(17) . .
C1B C2B C3B 116(3) . .
N1B C3B C2B 108.0(16) . .
C11B N11B C15B 112.3(18) . .
C11B N11B Ag1 124.2(14) . 1_554
C15B N11B Ag1 120.7(14) . 1_554
N11B C11B C12B 128.8(18) . .
C11B C12B C13B 116(2) . .
C12B C13B C16B 119(2) . .
C12B C13B C14B 116.0(18) . .
C16B C13B C14B 125(2) . .
C15B C14B C13B 119(2) . .
C14B C15B N11B 128(2) . .
C2B C16B C13B 135(2) . .
F101 Sb1 F104 108(3) . .
F101 Sb1 F102 84(4) . .
F104 Sb1 F102 97(3) . .
F101 Sb1 F103 158(3) . .
F104 Sb1 F103 92(3) . .
F102 Sb1 F103 83(4) . .
F101 Sb1 F106 97(3) . .
F104 Sb1 F106 84(2) . .
F102 Sb1 F106 177(4) . .
F103 Sb1 F106 95(2) . .
F101 Sb1 F105 84(3) . .
F104 Sb1 F105 167(3) . .
F102 Sb1 F105 88(2) . .
F103 Sb1 F105 77(3) . .
F106 Sb1 F105 90(2) . .

loop_
_geom_bond_atom_site_label_1
_geom_bond_atom_site_label_2
_geom_bond_distance
_geom_bond_site_symmetry_2
Ag1 N11B 2.213(18) 2_566
Ag1 N11B 2.213(18) 1_556
Ag1 O1M 2.89(8) .
Ag1 N1A 2.56(2) .
Ag2 N11A 2.221(17) .
Ag2 N11A 2.221(17) 2
Ag2 N1B 2.39(3) .
O1A C1A 1.25(3) .
N1A C3A 1.49(2) 2_565
N1A C3A 1.49(2) .
N1A C1AN 1.62(4) .
C1A C2A 1.45(3) 2_565
C1A C2A 1.45(3) .
C2A C3A 1.34(3) .
C2A C16A 1.35(3) .
N11A C11A 1.33(3) .
N11A C15A 1.35(3) .
C11A C12A 1.46(3) .
C12A C13A 1.39(3) .
C13A C14A 1.32(4) .
C13A C16A 1.46(2) .
C14A C15A 1.34(3) .
O1B C1B 1.24(7) .
N1B C3B 1.53(3) 2
N1B C3B 1.53(3) .
N1B C1BN 1.66(5) .
C1B C2B 1.52(4) 2
C1B C2B 1.52(4) .
C2B C16B 1.31(3) .
C2B C3B 1.62(3) .
N11B C11B 1.32(3) .
N11B C15B 1.36(3) .
N11B Ag1 2.213(18) 1_554
C11B C12B 1.38(3) .
C12B C13B 1.42(3) .
C13B C16B 1.41(3) .
C13B C14B 1.45(3) .
C14B C15B 1.30(3) .
Sb1 F101 1.50(2) .
Sb1 F104 1.85(4) .
Sb1 F102 1.76(4) .
Sb1 F103 1.66(4) .
Sb1 F106 1.73(3) .
Sb1 F105 1.72(3) .
